data_4302802
loop_
_publ_author_name
'Ming-Hua Zeng'
'Sheng Hu'
'Qing Chen'
'Gang Xie'
'Qi Shuai'
'Sheng-Li Gao'

_publ_contact_author 'prof.MING HUA ZENG '
_publ_contact_author_email ZMH@MAIBOX.GXNU.EDU.CN
_publ_section_title
;
Apical Ligand Substitution, Shape Recognition, Vapor-Adsorption Phenomenon,
and Microcalorimetry for a Pillared Bilayer Porous Framework That Shrinks
or Expands in Crystal-to-Crystal Manners upon Change in the Cobalt(II)
Coordination Environment
;
_journal_name_full 'Inorganic Chemistry'
_journal_page_first 7070
_journal_page_last 7079
_journal_paper_doi 10.1021/ic801794e
_journal_volume 48
_journal_year 2009
_chemical_formula_moiety 'C14 H13 Co N2 O5, H2 O'
_chemical_formula_sum 'C14 H15 Co N2 O6'
_chemical_formula_weight 366.21
_chemical_name_systematic
; 
 ? 
;
_space_group_IT_number 14
_symmetry_cell_setting monoclinic
_symmetry_space_group_name_Hall '-P 2ybc'
_symmetry_space_group_name_H-M 'P 1 21/c 1'
_atom_sites_solution_hydrogens geom
_atom_sites_solution_primary direct
_atom_sites_solution_secondary difmap
_audit_creation_method SHELXL-97
_cell_angle_alpha 90.00
_cell_angle_beta 105.256(8)
_cell_angle_gamma 90.00
_cell_formula_units_Z 4
_cell_length_a 12.205(6)
_cell_length_b 7.725(4)
_cell_length_c 15.865(7)
_cell_measurement_reflns_used 872
_cell_measurement_temperature 173(2)
_cell_measurement_theta_max 23.53
_cell_measurement_theta_min 2.66
_cell_volume 1443.1(12)
_computing_cell_refinement 'Bruker SMART'
_computing_data_collection 'Bruker SMART'
_computing_data_reduction 'Bruker SAINT'
_computing_molecular_graphics 'Bruker SHELXTL'
_computing_publication_material 'Bruker SHELXTL'
_computing_structure_refinement 'SHELXL-97 (Sheldrick, 1997)'
_computing_structure_solution 'SHELXS-97 (Sheldrick, 1990)'
_diffrn_ambient_temperature 173(2)
_diffrn_measured_fraction_theta_full 0.971
_diffrn_measured_fraction_theta_max 0.971
_diffrn_measurement_device_type 'CCD area detector'
_diffrn_measurement_method 'phi and omega scans'
_diffrn_radiation_monochromator graphite
_diffrn_radiation_source 'fine-focus sealed tube'
_diffrn_radiation_type MoK\a
_diffrn_radiation_wavelength 0.71073
_diffrn_reflns_av_R_equivalents 0.0720
_diffrn_reflns_av_sigmaI/netI 0.1175
_diffrn_reflns_limit_h_max 15
_diffrn_reflns_limit_h_min -13
_diffrn_reflns_limit_k_max 8
_diffrn_reflns_limit_k_min -9
_diffrn_reflns_limit_l_max 19
_diffrn_reflns_limit_l_min -17
_diffrn_reflns_number 5272
_diffrn_reflns_theta_full 26.05
_diffrn_reflns_theta_max 26.05
_diffrn_reflns_theta_min 1.73
_exptl_absorpt_coefficient_mu 1.224
_exptl_absorpt_correction_T_max 0.8377
_exptl_absorpt_correction_T_min 0.6740
_exptl_absorpt_correction_type multi-scan
_exptl_absorpt_process_details SADABS
_exptl_crystal_colour red
_exptl_crystal_density_diffrn 1.686
_exptl_crystal_density_method 'not measured'
_exptl_crystal_description block
_exptl_crystal_F_000 752
_exptl_crystal_size_max 0.35
_exptl_crystal_size_mid 0.26
_exptl_crystal_size_min 0.15
_refine_diff_density_max 0.727
_refine_diff_density_min -0.617
_refine_diff_density_rms 0.131
_refine_ls_extinction_method none
_refine_ls_goodness_of_fit_ref 0.980
_refine_ls_hydrogen_treatment constr
_refine_ls_matrix_type full
_refine_ls_number_parameters 209
_refine_ls_number_reflns 2781
_refine_ls_number_restraints 27
_refine_ls_restrained_S_all 0.997
_refine_ls_R_factor_all 0.1206
_refine_ls_R_factor_gt 0.0566
_refine_ls_shift/su_max 0.000
_refine_ls_shift/su_mean 0.000
_refine_ls_structure_factor_coef Fsqd
_refine_ls_weighting_details 'calc w=1/[\s^2^(Fo^2^)+(0.0777P)^2^+0.0000P] where P=(Fo^2^+2Fc^2^)/3'
_refine_ls_weighting_scheme calc
_refine_ls_wR_factor_gt 0.1247
_refine_ls_wR_factor_ref 0.1513
_reflns_number_gt 1651
_reflns_number_total 2781
_reflns_threshold_expression >2sigma(I)
_cod_data_source_file ic801794e_si_002_07.cif
_cod_data_source_block 3
_cod_depositor_comments
;
The following automatic conversions were performed:
'_symmetry_cell_setting' value 'Monoclinic' changed to 'monoclinic'
according to '/home/saulius/struct/CIF-dictionaries/cif_core.dic'
dictionary named 'cif_core.dic' version 2.4.1 from 2010-06-29.

Automatic conversion script
Id: cif_fix_enum 1527 2010-12-29 10:47:43Z saulius 
;
_cod_original_cell_volume 1443.1(11)
_cod_database_code 4302802

loop_
_symmetry_equiv_pos_as_xyz
'x, y, z'
'-x, y+1/2, -z+1/2'
'-x, -y, -z'
'x, -y-1/2, z-1/2'

loop_
_atom_site_label
_atom_site_type_symbol
_atom_site_fract_x
_atom_site_fract_y
_atom_site_fract_z
_atom_site_U_iso_or_equiv
_atom_site_adp_type
_atom_site_occupancy
_atom_site_symmetry_multiplicity
_atom_site_calc_flag
_atom_site_refinement_flags
_atom_site_disorder_assembly
_atom_site_disorder_group
Co1 Co 0.29896(6) 0.48562(9) 0.18176(5) 0.0127(2) Uani 1 1 d . . .
O1 O 0.3657(3) 0.2385(5) 0.1852(3) 0.0169(9) Uani 1 1 d . . .
O2 O 0.2901(3) 0.3328(5) 0.0524(3) 0.0209(9) Uani 1 1 d . . .
O3 O 0.3244(3) -0.0548(5) -0.1938(2) 0.0182(9) Uani 1 1 d . . .
O4 O 0.3731(3) -0.3337(5) -0.1693(2) 0.0197(9) Uani 1 1 d . . .
N1 N 0.4522(4) -0.3926(6) 0.1616(3) 0.0132(10) Uani 1 1 d . . .
H1A H 0.4596 -0.4990 0.1441 0.016 Uiso 1 1 calc R . .
H1B H 0.4619 -0.3706 0.2175 0.016 Uiso 1 1 calc R . .
N2 N 0.1785(4) 0.6643(6) 0.1144(3) 0.0158(11) Uani 1 1 d . . .
C1 C 0.3672(4) 0.0429(7) 0.0695(3) 0.0109(12) Uani 1 1 d . . .
C2 C 0.3500(4) 0.0120(7) -0.0190(3) 0.0144(12) Uani 1 1 d . . .
H2 H 0.3222 0.1017 -0.0600 0.017 Uiso 1 1 calc R . .
C3 C 0.3734(4) -0.1507(7) -0.0480(3) 0.0110(12) Uani 1 1 d . . .
C4 C 0.4085(4) -0.2844(7) 0.0118(3) 0.0133(12) Uani 1 1 d . . .
H4 H 0.4216 -0.3963 -0.0084 0.016 Uiso 1 1 calc R . .
C5 C 0.4244(4) -0.2561(7) 0.0995(4) 0.0127(12) Uani 1 1 d . . .
C6 C 0.4046(4) -0.0901(7) 0.1294(4) 0.0125(12) Uani 1 1 d . . .
H6 H 0.4166 -0.0691 0.1902 0.015 Uiso 1 1 calc R . .
C7 C 0.3392(4) 0.2157(7) 0.1031(4) 0.0152(13) Uani 1 1 d . . .
C8 C 0.3571(4) -0.1855(7) -0.1436(3) 0.0110(12) Uani 1 1 d . . .
C9 C 0.1652(5) 0.8148(8) 0.1524(4) 0.0229(15) Uani 1 1 d . . .
H9 H 0.2050 0.8311 0.2119 0.028 Uiso 1 1 calc R . .
C10 C 0.0971(5) 0.9475(7) 0.1101(4) 0.0206(14) Uani 1 1 d . . .
H10 H 0.0926 1.0522 0.1404 0.025 Uiso 1 1 calc R . .
C11 C 0.0355(5) 0.9297(8) 0.0242(4) 0.0232(14) Uani 1 1 d U . .
C12 C 0.0488(6) 0.7719(9) -0.0141(5) 0.0451(18) Uani 1 1 d U . .
H12 H 0.0074 0.7498 -0.0727 0.054 Uiso 1 1 calc R . .
C13 C 0.1215(6) 0.6465(9) 0.0318(4) 0.0402(18) Uani 1 1 d U . .
H13 H 0.1308 0.5426 0.0024 0.048 Uiso 1 1 calc R . .
O5 O 0.1581(3) 0.3330(5) 0.2140(3) 0.0226(10) Uani 1 1 d . . .
H5 H 0.1952 0.2643 0.2520 0.027 Uiso 1 1 calc R . .
C14 C 0.0732(5) 0.4177(9) 0.2468(5) 0.0382(18) Uani 1 1 d . . .
H14A H 0.0318 0.3314 0.2715 0.057 Uiso 1 1 calc R . .
H14B H 0.0202 0.4789 0.1989 0.057 Uiso 1 1 calc R . .
H14C H 0.1097 0.5008 0.2922 0.057 Uiso 1 1 calc R . .
O1W O 0.2303(4) 0.3942(6) -0.1437(3) 0.0394(13) Uani 1 1 d . . .
H1WA H 0.2718 0.4751 -0.1546 0.047 Uiso 1 1 d R . .
H1WB H 0.2323 0.4052 -0.0900 0.047 Uiso 1 1 d R . .

loop_
_atom_site_aniso_label
_atom_site_aniso_U_11
_atom_site_aniso_U_22
_atom_site_aniso_U_33
_atom_site_aniso_U_23
_atom_site_aniso_U_13
_atom_site_aniso_U_12
Co1 0.0160(4) 0.0104(4) 0.0109(4) -0.0001(3) 0.0022(3) 0.0039(4)
O1 0.023(2) 0.011(2) 0.018(2) -0.0029(17) 0.0076(18) -0.0008(17)
O2 0.028(2) 0.013(2) 0.020(2) -0.0010(18) 0.0032(19) 0.0060(18)
O3 0.029(2) 0.017(2) 0.008(2) 0.0028(16) 0.0059(18) 0.0007(17)
O4 0.029(2) 0.015(2) 0.017(2) -0.0010(17) 0.0083(18) 0.0052(18)
N1 0.027(3) 0.005(2) 0.007(2) -0.0003(18) 0.003(2) 0.001(2)
N2 0.016(3) 0.018(3) 0.011(3) 0.001(2) 0.000(2) -0.002(2)
C1 0.012(3) 0.012(3) 0.011(3) -0.001(2) 0.006(2) -0.004(2)
C2 0.014(3) 0.014(3) 0.015(3) 0.001(2) 0.004(2) 0.001(3)
C3 0.011(3) 0.014(3) 0.009(3) 0.000(2) 0.004(2) 0.000(2)
C4 0.014(3) 0.014(3) 0.013(3) -0.002(2) 0.006(2) 0.002(2)
C5 0.012(3) 0.014(3) 0.013(3) 0.000(2) 0.005(2) 0.001(2)
C6 0.012(3) 0.016(3) 0.009(3) 0.001(2) 0.001(2) -0.001(2)
C7 0.009(3) 0.015(3) 0.022(4) -0.007(3) 0.005(2) -0.001(2)
C8 0.006(3) 0.020(3) 0.006(3) 0.001(2) 0.001(2) -0.001(2)
C9 0.025(3) 0.020(3) 0.020(4) 0.002(3) 0.000(3) 0.007(3)
C10 0.023(3) 0.013(3) 0.026(4) 0.000(2) 0.006(3) 0.005(2)
C11 0.024(3) 0.018(3) 0.024(3) 0.001(3) 0.001(3) 0.006(2)
C12 0.056(3) 0.032(3) 0.033(3) -0.006(3) -0.013(3) 0.021(3)
C13 0.052(3) 0.027(3) 0.031(3) -0.009(3) -0.006(3) 0.019(3)
O5 0.021(2) 0.017(2) 0.029(3) 0.0002(19) 0.0061(19) -0.0002(18)
C14 0.033(4) 0.036(4) 0.054(5) -0.002(4) 0.026(4) 0.001(3)
O1W 0.050(3) 0.027(3) 0.042(3) -0.003(2) 0.012(2) -0.013(2)

loop_
_atom_type_symbol
_atom_type_description
_atom_type_scat_dispersion_real
_atom_type_scat_dispersion_imag
_atom_type_scat_source
C C 0.0033 0.0016 'International Tables Vol C Tables 4.2.6.8 and 6.1.1.4'
H H 0.0000 0.0000 'International Tables Vol C Tables 4.2.6.8 and 6.1.1.4'
N N 0.0061 0.0033 'International Tables Vol C Tables 4.2.6.8 and 6.1.1.4'
O O 0.0106 0.0060 'International Tables Vol C Tables 4.2.6.8 and 6.1.1.4'
Co Co 0.3494 0.9721 'International Tables Vol C Tables 4.2.6.8 and 6.1.1.4'

loop_
_geom_angle_atom_site_label_1
_geom_angle_atom_site_label_2
_geom_angle_atom_site_label_3
_geom_angle
_geom_angle_site_symmetry_1
_geom_angle_site_symmetry_3
_geom_angle_publ_flag
O3 Co1 O1 105.31(16) 4_566 . ?
O3 Co1 N2 103.58(17) 4_566 . ?
O1 Co1 N2 147.13(17) . . ?
O3 Co1 N1 96.50(16) 4_566 1_565 ?
O1 Co1 N1 93.15(16) . 1_565 ?
N2 Co1 N1 98.86(17) . 1_565 ?
O3 Co1 O5 81.05(15) 4_566 . ?
O1 Co1 O5 80.19(15) . . ?
N2 Co1 O5 89.18(17) . . ?
N1 Co1 O5 171.94(15) 1_565 . ?
O3 Co1 O2 164.35(15) 4_566 . ?
O1 Co1 O2 59.08(14) . . ?
N2 Co1 O2 91.19(16) . . ?
N1 Co1 O2 86.14(16) 1_565 . ?
O5 Co1 O2 94.20(15) . . ?
C7 O1 Co1 96.3(3) . . ?
C7 O2 Co1 84.1(3) . . ?
C8 O3 Co1 140.3(4) . 4_565 ?
C5 N1 Co1 111.3(3) . 1_545 ?
C5 N1 H1A 120.0 . . ?
Co1 N1 H1A 78.9 1_545 . ?
C5 N1 H1B 120.0 . . ?
Co1 N1 H1B 80.2 1_545 . ?
H1A N1 H1B 120.0 . . ?
C13 N2 C9 116.3(5) . . ?
C13 N2 Co1 123.7(4) . . ?
C9 N2 Co1 119.7(4) . . ?
C2 C1 C6 120.0(5) . . ?
C2 C1 C7 121.5(5) . . ?
C6 C1 C7 118.4(5) . . ?
C1 C2 C3 120.0(5) . . ?
C1 C2 H2 120.0 . . ?
C3 C2 H2 120.0 . . ?
C4 C3 C2 119.9(5) . . ?
C4 C3 C8 119.4(5) . . ?
C2 C3 C8 120.7(5) . . ?
C5 C4 C3 120.6(5) . . ?
C5 C4 H4 119.7 . . ?
C3 C4 H4 119.7 . . ?
C4 C5 C6 119.7(5) . . ?
C4 C5 N1 122.0(5) . . ?
C6 C5 N1 118.2(5) . . ?
C1 C6 C5 119.7(5) . . ?
C1 C6 H6 120.2 . . ?
C5 C6 H6 120.2 . . ?
O2 C7 O1 120.5(5) . . ?
O2 C7 C1 121.8(5) . . ?
O1 C7 C1 117.7(5) . . ?
O4 C8 O3 124.6(5) . . ?
O4 C8 C3 120.3(5) . . ?
O3 C8 C3 115.1(5) . . ?
N2 C9 C10 123.8(6) . . ?
N2 C9 H9 118.1 . . ?
C10 C9 H9 118.1 . . ?
C9 C10 C11 120.6(6) . . ?
C9 C10 H10 119.7 . . ?
C11 C10 H10 119.7 . . ?
C10 C11 C12 115.0(5) . . ?
C10 C11 C11 122.3(7) . 3_575 ?
C12 C11 C11 122.6(7) . 3_575 ?
C13 C12 C11 121.1(6) . . ?
C13 C12 H12 119.5 . . ?
C11 C12 H12 119.5 . . ?
N2 C13 C12 123.2(6) . . ?
N2 C13 H13 118.4 . . ?
C12 C13 H13 118.4 . . ?
C14 O5 Co1 120.7(4) . . ?
C14 O5 H5 109.5 . . ?
Co1 O5 H5 101.2 . . ?
O5 C14 H14A 109.5 . . ?
O5 C14 H14B 109.5 . . ?
H14A C14 H14B 109.5 . . ?
O5 C14 H14C 109.5 . . ?
H14A C14 H14C 109.5 . . ?
H14B C14 H14C 109.5 . . ?
H1WA O1W H1WB 105.6 . . ?

loop_
_geom_bond_atom_site_label_1
_geom_bond_atom_site_label_2
_geom_bond_distance
_geom_bond_site_symmetry_2
_geom_bond_publ_flag
Co1 O3 1.989(4) 4_566 ?
Co1 O1 2.070(4) . ?
Co1 N2 2.093(5) . ?
Co1 N1 2.191(4) 1_565 ?
Co1 O5 2.252(4) . ?
Co1 O2 2.345(4) . ?
O1 C7 1.269(6) . ?
O2 C7 1.253(7) . ?
O3 C8 1.284(6) . ?
O3 Co1 1.989(4) 4_565 ?
O4 C8 1.248(6) . ?
N1 C5 1.421(7) . ?
N1 Co1 2.191(4) 1_545 ?
N1 H1A 0.8800 . ?
N1 H1B 0.8800 . ?
N2 C13 1.320(7) . ?
N2 C9 1.339(7) . ?
C1 C2 1.386(7) . ?
C1 C6 1.392(7) . ?
C1 C7 1.509(7) . ?
C2 C3 1.393(7) . ?
C2 H2 0.9500 . ?
C3 C4 1.391(7) . ?
C3 C8 1.501(7) . ?
C4 C5 1.371(7) . ?
C4 H4 0.9500 . ?
C5 C6 1.411(8) . ?
C6 H6 0.9500 . ?
C9 C10 1.377(8) . ?
C9 H9 0.9500 . ?
C10 C11 1.379(8) . ?
C10 H10 0.9500 . ?
C11 C12 1.390(9) . ?
C11 C11 1.474(11) 3_575 ?
C12 C13 1.383(9) . ?
C12 H12 0.9500 . ?
C13 H13 0.9500 . ?
O5 C14 1.433(7) . ?
O5 H5 0.8400 . ?
C14 H14A 0.9800 . ?
C14 H14B 0.9800 . ?
C14 H14C 0.9800 . ?
O1W H1WA 0.8500 . ?
O1W H1WB 0.8499 . ?

loop_
_geom_hbond_atom_site_label_D
_geom_hbond_atom_site_label_H
_geom_hbond_atom_site_label_A
_geom_hbond_distance_DH
_geom_hbond_distance_HA
_geom_hbond_distance_DA
_geom_hbond_angle_DHA
_geom_hbond_site_symmetry_A
O1W H1WB O2 0.85 2.25 3.039(6) 154.0 .
N1 H1A O4 0.88 2.36 2.982(6) 127.9 3_645
N1 H1A O1 0.88 2.50 3.096(6) 125.7 1_545
N1 H1A O2 0.88 2.55 3.100(6) 121.3 1_545
N1 H1B O1 0.88 2.41 3.006(6) 125.2 2_645
N1 H1B O3 0.88 2.52 3.121(6) 125.8 4_556
O5 H5 O1W 0.84 2.01 2.812(6) 158.7 4_566
O1W H1WA O4 0.85 1.98 2.827(6) 175.2 1_565

loop_
_geom_torsion_atom_site_label_1
_geom_torsion_atom_site_label_2
_geom_torsion_atom_site_label_3
_geom_torsion_atom_site_label_4
_geom_torsion
_geom_torsion_site_symmetry_1
_geom_torsion_site_symmetry_2
_geom_torsion_site_symmetry_3
_geom_torsion_site_symmetry_4
_geom_torsion_publ_flag
O3 Co1 O1 C7 178.2(3) 4_566 . . . ?
N2 Co1 O1 C7 27.5(5) . . . . ?
N1 Co1 O1 C7 -84.2(3) 1_565 . . . ?
O5 Co1 O1 C7 100.4(3) . . . . ?
O2 Co1 O1 C7 -0.6(3) . . . . ?
O3 Co1 O2 C7 -3.8(7) 4_566 . . . ?
O1 Co1 O2 C7 0.6(3) . . . . ?
N2 Co1 O2 C7 -164.6(3) . . . . ?
N1 Co1 O2 C7 96.6(3) 1_565 . . . ?
O5 Co1 O2 C7 -75.3(3) . . . . ?
O3 Co1 N2 C13 -166.8(5) 4_566 . . . ?
O1 Co1 N2 C13 -15.8(7) . . . . ?
N1 Co1 N2 C13 94.3(5) 1_565 . . . ?
O5 Co1 N2 C13 -86.2(5) . . . . ?
O2 Co1 N2 C13 8.0(5) . . . . ?
O3 Co1 N2 C9 20.7(5) 4_566 . . . ?
O1 Co1 N2 C9 171.6(4) . . . . ?
N1 Co1 N2 C9 -78.3(4) 1_565 . . . ?
O5 Co1 N2 C9 101.2(4) . . . . ?
O2 Co1 N2 C9 -164.6(4) . . . . ?
C6 C1 C2 C3 -2.0(8) . . . . ?
C7 C1 C2 C3 -178.0(5) . . . . ?
C1 C2 C3 C4 3.3(8) . . . . ?
C1 C2 C3 C8 -178.9(5) . . . . ?
C2 C3 C4 C5 -2.4(8) . . . . ?
C8 C3 C4 C5 179.8(5) . . . . ?
C3 C4 C5 C6 0.3(8) . . . . ?
C3 C4 C5 N1 175.3(5) . . . . ?
Co1 N1 C5 C4 -89.2(5) 1_545 . . . ?
Co1 N1 C5 C6 85.9(5) 1_545 . . . ?
C2 C1 C6 C5 -0.2(8) . . . . ?
C7 C1 C6 C5 176.0(5) . . . . ?
C4 C5 C6 C1 1.0(8) . . . . ?
N1 C5 C6 C1 -174.2(5) . . . . ?
Co1 O2 C7 O1 -1.0(5) . . . . ?
Co1 O2 C7 C1 177.9(5) . . . . ?
Co1 O1 C7 O2 1.1(6) . . . . ?
Co1 O1 C7 C1 -177.9(4) . . . . ?
C2 C1 C7 O2 6.5(8) . . . . ?
C6 C1 C7 O2 -169.6(5) . . . . ?
C2 C1 C7 O1 -174.6(5) . . . . ?
C6 C1 C7 O1 9.3(7) . . . . ?
Co1 O3 C8 O4 -8.9(9) 4_565 . . . ?
Co1 O3 C8 C3 172.4(4) 4_565 . . . ?
C4 C3 C8 O4 1.2(8) . . . . ?
C2 C3 C8 O4 -176.6(5) . . . . ?
C4 C3 C8 O3 179.9(5) . . . . ?
C2 C3 C8 O3 2.1(7) . . . . ?
C13 N2 C9 C10 -0.2(9) . . . . ?
Co1 N2 C9 C10 172.9(5) . . . . ?
N2 C9 C10 C11 1.4(10) . . . . ?
C9 C10 C11 C12 -0.4(10) . . . . ?
C9 C10 C11 C11 -178.0(7) . . . 3_575 ?
C10 C11 C12 C13 -1.5(11) . . . . ?
C11 C11 C12 C13 176.1(8) 3_575 . . . ?
C9 N2 C13 C12 -1.8(11) . . . . ?
Co1 N2 C13 C12 -174.6(6) . . . . ?
C11 C12 C13 N2 2.8(13) . . . . ?
O3 Co1 O5 C14 56.9(4) 4_566 . . . ?
O1 Co1 O5 C14 164.3(4) . . . . ?
N2 Co1 O5 C14 -47.0(4) . . . . ?
O2 Co1 O5 C14 -138.1(4) . . . . ?
